data_2215500
loop_
_publ_author_name
'Broker, Grant A.'
'Tiekink, Edward R. T.'

_publ_section_title
;
 <i>catena</i>-Poly[[silver(I)-\m-1,4-di-4-pyridyl-2,3-diazabuta-1,3-diene]
 trifluoromethanesulfonate]
;
_journal_coeditor_code HB2524
_journal_issue 10
_journal_name_full 'Acta Crystallographica Section E'
_journal_page_first m2442
_journal_page_last m2442
_journal_paper_doi 10.1107/S1600536807041888
_journal_volume 63
_journal_year 2007
_chemical_formula_iupac '[Ag (C12 H10 N4)] (C F3 S O3)'
_chemical_formula_moiety 'C12 H10 Ag N4 + , C F3 O3 S -'
_chemical_formula_sum 'C13 H10 Ag F3 N4 O3 S'
_chemical_formula_weight 467.18
_chemical_name_systematic
;
catena-Poly[[silver(I)-\m-1,4-di-4-pyridyl-2,3-diazabuta-1,3-diene]
trifluoromethanesulfonate]
;
_space_group_IT_number 2
_symmetry_cell_setting triclinic
_symmetry_space_group_name_Hall '-P 1'
_symmetry_space_group_name_H-M 'P -1'
_atom_sites_solution_hydrogens geom
_atom_sites_solution_primary direct
_atom_sites_solution_secondary difmap
_audit_creation_method SHELXL97
_cell_angle_alpha 75.99(3)
_cell_angle_beta 71.09(3)
_cell_angle_gamma 83.30(3)
_cell_formula_units_Z 2
_cell_length_a 8.9608(18)
_cell_length_b 8.9816(18)
_cell_length_c 10.804(2)
_cell_measurement_reflns_used 1270
_cell_measurement_temperature 98(2)
_cell_measurement_theta_max 30.2
_cell_measurement_theta_min 3.3
_cell_volume 797.4(3)
_computing_cell_refinement 'CrystalClear (Rigaku/MSC, 2005)'
_computing_data_collection 'CrystalClear (Rigaku/MSC, 2005)'
_computing_data_reduction 'CrystalClear (Rigaku/MSC, 2005)'
_computing_molecular_graphics
;
ORTEPII (Johnson, 1976) and DIAMOND (Brandenburg, 2006)
;
_computing_publication_material 'SHELXL97 (Sheldrick, 1997)'
_computing_structure_refinement 'SHELXL97 (Sheldrick, 1997)'
_computing_structure_solution 'SIR92 (Altomare <i>et al.</i>,  1994)'
_diffrn_ambient_temperature 98(2)
_diffrn_measured_fraction_theta_full 0.960
_diffrn_measured_fraction_theta_max 0.960
_diffrn_measurement_device_type 'Rigaku AFC12\k/SATURN724'
_diffrn_measurement_method \w
_diffrn_radiation_monochromator graphite
_diffrn_radiation_source 'fine-focus sealed tube'
_diffrn_radiation_type MoK\a
_diffrn_radiation_wavelength 0.71070
_diffrn_reflns_av_R_equivalents 0.036
_diffrn_reflns_av_sigmaI/netI 0.028
_diffrn_reflns_limit_h_max 10
_diffrn_reflns_limit_h_min -9
_diffrn_reflns_limit_k_max 10
_diffrn_reflns_limit_k_min -10
_diffrn_reflns_limit_l_max 12
_diffrn_reflns_limit_l_min -11
_diffrn_reflns_number 7718
_diffrn_reflns_theta_full 25.0
_diffrn_reflns_theta_max 25.0
_diffrn_reflns_theta_min 3.1
_diffrn_standards_decay_% <1
_diffrn_standards_interval_count 0
_diffrn_standards_number 0
_exptl_absorpt_coefficient_mu 1.449
_exptl_absorpt_correction_T_max 1.000
_exptl_absorpt_correction_T_min 0.845
_exptl_absorpt_correction_type multi-scan
_exptl_absorpt_process_details '(ABSCOR; Higashi, 1995)'
_exptl_crystal_colour yellow
_exptl_crystal_density_diffrn 1.946
_exptl_crystal_density_method 'not measured'
_exptl_crystal_description block
_exptl_crystal_F_000 460
_exptl_crystal_size_max 0.45
_exptl_crystal_size_mid 0.36
_exptl_crystal_size_min 0.21
_refine_diff_density_max 0.47
_refine_diff_density_min -0.55
_refine_ls_extinction_method none
_refine_ls_goodness_of_fit_ref 1.07
_refine_ls_hydrogen_treatment constr
_refine_ls_matrix_type full
_refine_ls_number_parameters 226
_refine_ls_number_reflns 2695
_refine_ls_number_restraints 0
_refine_ls_restrained_S_all 1.07
_refine_ls_R_factor_all 0.026
_refine_ls_R_factor_gt 0.025
_refine_ls_shift/su_max 0.001
_refine_ls_shift/su_mean 0.000
_refine_ls_structure_factor_coef Fsqd
_refine_ls_weighting_details 'calc w = 1/[\s^2^(Fo^2^)+(0.0382P)^2^+0.6435P] where P=(Fo^2^+2Fc^2^)/3'
_refine_ls_weighting_scheme calc
_refine_ls_wR_factor_gt 0.068
_refine_ls_wR_factor_ref 0.068
_reflns_number_gt 2654
_reflns_number_total 2695
_reflns_threshold_expression I>2\s(I)
_cod_data_source_file hb2524.cif
_cod_data_source_block I
_cod_database_code 2215500
_cod_database_fobs_code 2215500

loop_
_symmetry_equiv_pos_as_xyz
'x, y, z'
'-x, -y, -z'

loop_
_atom_site_type_symbol
_atom_site_label
_atom_site_fract_x
_atom_site_fract_y
_atom_site_fract_z
_atom_site_U_iso_or_equiv
_atom_site_adp_type
_atom_site_calc_flag
_atom_site_refinement_flags
_atom_site_occupancy
Ag Ag 0.36832(2) 0.36786(2) 0.060832(18) 0.02608(10) Uani d . 1
S S1 0.26232(8) 0.68538(8) 0.79915(7) 0.02863(17) Uani d . 1
F F1 -0.0358(2) 0.7776(2) 0.8486(2) 0.0571(5) Uani d . 1
F F2 0.1221(3) 0.9605(2) 0.7756(2) 0.0600(6) Uani d . 1
F F3 0.0766(3) 0.8337(2) 0.9775(2) 0.0568(6) Uani d . 1
O O1 0.2826(3) 0.7020(3) 0.6605(2) 0.0583(7) Uani d . 1
O O2 0.2017(3) 0.5404(2) 0.8843(3) 0.0469(6) Uani d . 1
O O3 0.3899(3) 0.7370(3) 0.8300(2) 0.0436(5) Uani d . 1
N N1 0.2426(3) 0.4890(2) 0.2149(2) 0.0215(4) Uani d . 1
N N2 -0.1451(3) 0.8152(2) 0.5065(2) 0.0247(5) Uani d . 1
N N3 -0.1980(3) 0.8996(3) 0.6078(2) 0.0273(5) Uani d . 1
N N4 -0.5349(3) 1.2325(2) 0.9117(2) 0.0219(4) Uani d . 1
C C1 0.3015(3) 0.5068(3) 0.3104(3) 0.0234(5) Uani d . 1
H H1 0.4007 0.4581 0.3132 0.028 Uiso calc R 1
C C2 0.2238(3) 0.5927(3) 0.4042(3) 0.0223(5) Uani d . 1
H H2 0.2690 0.6028 0.4700 0.027 Uiso calc R 1
C C3 0.0771(3) 0.6650(3) 0.4012(2) 0.0215(5) Uani d . 1
C C4 0.0148(3) 0.6433(3) 0.3041(3) 0.0236(5) Uani d . 1
H H4 -0.0855 0.6882 0.3005 0.028 Uiso calc R 1
C C5 0.1001(3) 0.5563(3) 0.2138(3) 0.0251(5) Uani d . 1
H H5 0.0568 0.5430 0.1479 0.030 Uiso calc R 1
C C6 -0.0050(3) 0.7582(3) 0.4990(3) 0.0231(5) Uani d . 1
H H6 0.0462 0.7768 0.5580 0.028 Uiso calc R 1
C C7 -0.3364(3) 0.9599(3) 0.6199(3) 0.0277(6) Uani d . 1
H H7 -0.3941 0.9449 0.5644 0.033 Uiso calc R 1
C C8 -0.4057(3) 1.0528(3) 0.7210(3) 0.0237(5) Uani d . 1
C C9 -0.3297(3) 1.0618(3) 0.8132(3) 0.0225(5) Uani d . 1
H H9 -0.2320 1.0071 0.8118 0.027 Uiso calc R 1
C C10 -0.3976(3) 1.1503(3) 0.9058(2) 0.0216(5) Uani d . 1
H H10 -0.3455 1.1540 0.9689 0.026 Uiso calc R 1
C C11 -0.6086(3) 1.2238(3) 0.8233(3) 0.0289(6) Uani d . 1
H H11 -0.7058 1.2803 0.8266 0.035 Uiso calc R 1
C C12 -0.5486(3) 1.1358(3) 0.7276(3) 0.0299(6) Uani d . 1
H H12 -0.6042 1.1321 0.6671 0.036 Uiso calc R 1
C C13 0.0992(3) 0.8217(3) 0.8526(3) 0.0298(6) Uani d . 1

loop_
_atom_site_aniso_label
_atom_site_aniso_U_11
_atom_site_aniso_U_22
_atom_site_aniso_U_33
_atom_site_aniso_U_12
_atom_site_aniso_U_13
_atom_site_aniso_U_23
Ag 0.02502(14) 0.02762(14) 0.02719(15) 0.00420(9) -0.00387(9) -0.01708(9)
S1 0.0247(3) 0.0372(4) 0.0324(4) 0.0105(3) -0.0154(3) -0.0196(3)
F1 0.0286(10) 0.0531(12) 0.0942(16) 0.0092(8) -0.0254(10) -0.0210(11)
F2 0.0581(13) 0.0333(10) 0.0737(14) 0.0066(9) -0.0168(11) 0.0070(9)
F3 0.0611(14) 0.0662(13) 0.0445(11) 0.0323(11) -0.0170(10) -0.0297(10)
O1 0.0528(15) 0.094(2) 0.0380(13) 0.0212(14) -0.0215(11) -0.0332(13)
O2 0.0479(14) 0.0324(11) 0.0642(15) 0.0117(10) -0.0236(12) -0.0152(10)
O3 0.0281(11) 0.0606(14) 0.0547(14) 0.0096(10) -0.0201(10) -0.0310(11)
N1 0.0208(11) 0.0224(10) 0.0211(11) 0.0022(8) -0.0043(8) -0.0087(8)
N2 0.0292(12) 0.0236(11) 0.0215(11) 0.0036(9) -0.0039(9) -0.0126(9)
N3 0.0296(13) 0.0289(11) 0.0254(12) 0.0069(9) -0.0061(9) -0.0166(9)
N4 0.0208(11) 0.0218(10) 0.0234(11) 0.0020(8) -0.0044(9) -0.0098(8)
C1 0.0213(13) 0.0236(12) 0.0236(13) 0.0038(10) -0.0054(10) -0.0062(10)
C2 0.0233(13) 0.0233(12) 0.0200(13) 0.0002(10) -0.0065(10) -0.0048(10)
C3 0.0239(13) 0.0198(12) 0.0187(12) -0.0001(10) -0.0021(10) -0.0067(10)
C4 0.0177(12) 0.0290(13) 0.0244(13) 0.0051(10) -0.0060(10) -0.0098(10)
C5 0.0252(13) 0.0286(13) 0.0226(13) 0.0023(10) -0.0077(11) -0.0086(10)
C6 0.0246(13) 0.0232(12) 0.0225(13) 0.0001(10) -0.0054(10) -0.0099(10)
C7 0.0281(15) 0.0302(13) 0.0287(14) 0.0063(11) -0.0105(11) -0.0147(11)
C8 0.0235(13) 0.0217(12) 0.0272(14) 0.0039(10) -0.0063(11) -0.0124(10)
C9 0.0223(13) 0.0227(12) 0.0230(13) 0.0037(10) -0.0069(10) -0.0080(10)
C10 0.0213(12) 0.0232(12) 0.0213(12) 0.0016(10) -0.0062(10) -0.0084(10)
C11 0.0207(13) 0.0335(14) 0.0383(16) 0.0088(11) -0.0110(12) -0.0206(12)
C12 0.0267(14) 0.0375(15) 0.0364(15) 0.0097(12) -0.0166(12) -0.0240(12)
C13 0.0247(14) 0.0297(14) 0.0369(16) 0.0058(11) -0.0138(12) -0.0077(11)

loop_
_atom_type_symbol
_atom_type_description
_atom_type_scat_dispersion_real
_atom_type_scat_dispersion_imag
_atom_type_scat_source
C C 0.0033 0.0016 'International Tables Vol C Tables 4.2.6.8 and 6.1.1.4'
H H 0.0000 0.0000 'International Tables Vol C Tables 4.2.6.8 and 6.1.1.4'
Ag Ag -0.8971 1.1015 'International Tables Vol C Tables 4.2.6.8 and 6.1.1.4'
F F 0.0171 0.0103 'International Tables Vol C Tables 4.2.6.8 and 6.1.1.4'
N N 0.0061 0.0033 'International Tables Vol C Tables 4.2.6.8 and 6.1.1.4'
O O 0.0106 0.0060 'International Tables Vol C Tables 4.2.6.8 and 6.1.1.4'
S S 0.1246 0.1234 'International Tables Vol C Tables 4.2.6.8 and 6.1.1.4'

loop_
_geom_angle_atom_site_label_1
_geom_angle_atom_site_label_2
_geom_angle_atom_site_label_3
_geom_angle_site_symmetry_1
_geom_angle_site_symmetry_3
_geom_angle
_geom_angle_publ_flag
N1 Ag N4 . 1_644 172.36(8) y
N1 Ag Ag . 2_665 89.29(6) ?
N4 Ag Ag 1_644 2_665 97.80(6) ?
O1 S1 O3 . . 115.54(16) ?
O1 S1 O2 . . 115.44(17) ?
O3 S1 O2 . . 113.75(15) ?
O1 S1 C13 . . 103.95(14) ?
O3 S1 C13 . . 103.31(13) ?
O2 S1 C13 . . 102.47(14) ?
C5 N1 C1 . . 118.0(2) ?
C5 N1 Ag . . 118.75(17) ?
C1 N1 Ag . . 123.24(17) ?
C6 N2 N3 . . 110.3(2) ?
C7 N3 N2 . . 113.4(2) ?
C11 N4 C10 . . 117.7(2) ?
C11 N4 Ag . 1_466 122.05(17) ?
C10 N4 Ag . 1_466 120.26(17) ?
N1 C1 C2 . . 122.8(2) ?
N1 C1 H1 . . 118.6 ?
C2 C1 H1 . . 118.6 ?
C1 C2 C3 . . 119.1(2) ?
C1 C2 H2 . . 120.5 ?
C3 C2 H2 . . 120.5 ?
C4 C3 C2 . . 118.0(2) ?
C4 C3 C6 . . 122.6(2) ?
C2 C3 C6 . . 119.4(2) ?
C5 C4 C3 . . 119.4(2) ?
C5 C4 H4 . . 120.3 ?
C3 C4 H4 . . 120.3 ?
N1 C5 C4 . . 122.8(2) ?
N1 C5 H5 . . 118.6 ?
C4 C5 H5 . . 118.6 ?
N2 C6 C3 . . 121.0(2) ?
N2 C6 H6 . . 119.5 ?
C3 C6 H6 . . 119.5 ?
N3 C7 C8 . . 119.1(2) ?
N3 C7 H7 . . 120.4 ?
C8 C7 H7 . . 120.4 ?
C12 C8 C9 . . 117.9(2) ?
C12 C8 C7 . . 121.2(2) ?
C9 C8 C7 . . 121.0(2) ?
C10 C9 C8 . . 119.4(2) ?
C10 C9 H9 . . 120.3 ?
C8 C9 H9 . . 120.3 ?
N4 C10 C9 . . 123.1(2) ?
N4 C10 H10 . . 118.4 ?
C9 C10 H10 . . 118.4 ?
N4 C11 C12 . . 122.7(2) ?
N4 C11 H11 . . 118.6 ?
C12 C11 H11 . . 118.6 ?
C11 C12 C8 . . 119.3(2) ?
C11 C12 H12 . . 120.4 ?
C8 C12 H12 . . 120.4 ?
F2 C13 F3 . . 107.5(2) ?
F2 C13 F1 . . 106.6(2) ?
F3 C13 F1 . . 107.1(3) ?
F2 C13 S1 . . 112.5(2) ?
F3 C13 S1 . . 111.70(18) ?
F1 C13 S1 . . 111.1(2) ?

loop_
_geom_bond_atom_site_label_1
_geom_bond_atom_site_label_2
_geom_bond_site_symmetry_2
_geom_bond_distance
_geom_bond_publ_flag
Ag N1 . 2.144(2) y
Ag N4 1_644 2.150(2) y
Ag Ag 2_665 3.2738(13) n
S1 O1 . 1.422(2) ?
S1 O3 . 1.442(2) ?
S1 O2 . 1.449(3) ?
S1 C13 . 1.830(3) ?
F1 C13 . 1.333(3) ?
F2 C13 . 1.317(3) ?
F3 C13 . 1.328(3) ?
N1 C5 . 1.350(3) ?
N1 C1 . 1.351(3) ?
N2 C6 . 1.284(4) ?
N2 N3 . 1.407(3) ?
N3 C7 . 1.273(4) ?
N4 C11 . 1.346(3) ?
N4 C10 . 1.350(3) ?
N4 Ag 1_466 2.150(2) ?
C1 C2 . 1.379(4) ?
C1 H1 . 0.9500 ?
C2 C3 . 1.403(4) ?
C2 H2 . 0.9500 ?
C3 C4 . 1.397(4) ?
C3 C6 . 1.463(3) ?
C4 C5 . 1.376(4) ?
C4 H4 . 0.9500 ?
C5 H5 . 0.9500 ?
C6 H6 . 0.9500 ?
C7 C8 . 1.469(4) ?
C7 H7 . 0.9500 ?
C8 C12 . 1.395(4) ?
C8 C9 . 1.397(4) ?
C9 C10 . 1.372(4) ?
C9 H9 . 0.9500 ?
C10 H10 . 0.9500 ?
C11 C12 . 1.385(4) ?
C11 H11 . 0.9500 ?
C12 H12 . 0.9500 ?

loop_
_geom_hbond_atom_site_label_D
_geom_hbond_atom_site_label_H
_geom_hbond_atom_site_label_A
_geom_hbond_site_symmetry_A
_geom_hbond_distance_DH
_geom_hbond_distance_HA
_geom_hbond_distance_DA
_geom_hbond_angle_DHA
_geom_hbond_publ_flag
C2 H2 O1 1_555 0.95 2.47 3.360(4) 155 y
C10 H10 O3 2_577 0.95 2.49 3.274(3) 139 y
C11 H11 O2 1_465 0.95 2.54 3.235(4) 130 y

loop_
_geom_torsion_atom_site_label_1
_geom_torsion_atom_site_label_2
_geom_torsion_atom_site_label_3
_geom_torsion_atom_site_label_4
_geom_torsion_site_symmetry_1
_geom_torsion
Ag Ag N1 C5 2_665 111.84(19)
Ag Ag N1 C1 2_665 -65.45(19)
C6 N2 N3 C7 . 179.7(2)
C5 N1 C1 C2 . -1.3(4)
Ag N1 C1 C2 . 176.01(19)
N1 C1 C2 C3 . 0.1(4)
C1 C2 C3 C4 . 1.4(4)
C1 C2 C3 C6 . -179.1(2)
C2 C3 C4 C5 . -1.7(4)
C6 C3 C4 C5 . 178.9(2)
C1 N1 C5 C4 . 1.0(4)
Ag N1 C5 C4 . -176.4(2)
C3 C4 C5 N1 . 0.4(4)
N3 N2 C6 C3 . 180.0(2)
C4 C3 C6 N2 . 5.4(4)
C2 C3 C6 N2 . -174.0(2)
N2 N3 C7 C8 . -179.3(2)
N3 C7 C8 C12 . 172.3(3)
N3 C7 C8 C9 . -7.2(4)
C12 C8 C9 C10 . 0.2(4)
C7 C8 C9 C10 . 179.7(2)
C11 N4 C10 C9 . 1.2(4)
Ag N4 C10 C9 1_466 179.98(19)
C8 C9 C10 N4 . -1.0(4)
C10 N4 C11 C12 . -0.5(4)
Ag N4 C11 C12 1_466 -179.3(2)
N4 C11 C12 C8 . -0.3(4)
C9 C8 C12 C11 . 0.5(4)
C7 C8 C12 C11 . -179.1(3)
O1 S1 C13 F2 . -51.7(3)
O3 S1 C13 F2 . 69.4(2)
O2 S1 C13 F2 . -172.2(2)
O1 S1 C13 F3 . -172.7(2)
O3 S1 C13 F3 . -51.7(2)
O2 S1 C13 F3 . 66.7(2)
O1 S1 C13 F1 . 67.8(2)
O3 S1 C13 F1 . -171.2(2)
O2 S1 C13 F1 . -52.7(2)
